data_2240723
loop_
_publ_author_name
'Mague, Joel T.'
'Mohamed, Shaaban K.'
'Akkurt, Mehmet'
'Hassan, Alaa A.'
'Albayati, Mustafa R.'

_publ_section_title
;
 Crystal structure of
 2-[(<i>E</i>)-2-(2-chlorobenzylidene)hydrazin-1-yl]-4-phenyl-1,3-thiazole
;
_journal_coeditor_code XU5803
_journal_issue 9
_journal_name_full 'Acta Crystallographica Section E'
_journal_page_first o907
_journal_page_last o908
_journal_paper_doi 10.1107/S1600536814016298
_journal_volume 70
_journal_year 2014
_chemical_formula_iupac 'C16 H12 Cl N3 S'
_chemical_formula_moiety 'C16 H12 Cl N3 S'
_chemical_formula_sum 'C16 H12 Cl N3 S'
_chemical_formula_weight 313.80
_chemical_name_systematic 2-[(<i>E</i>)-2-[(2-chlorophenyl)methylidene]hydrazin-1-yl]-4-phenyl-1,3-thiazole
_space_group_crystal_system orthorhombic
_space_group_IT_number 61
_space_group_name_Hall '-P 2ac 2ab'
_space_group_name_H-M_alt 'P b c a'
_symmetry_space_group_name_Hall '-P 2ac 2ab'
_symmetry_space_group_name_H-M 'P b c a'
_atom_sites_solution_hydrogens geom
_atom_sites_solution_primary direct
_atom_sites_solution_secondary difmap
_cell_angle_alpha 90
_cell_angle_beta 90
_cell_angle_gamma 90
_cell_formula_units_Z 16
_cell_length_a 16.981(4)
_cell_length_b 8.1081(17)
_cell_length_c 41.660(9)
_cell_measurement_reflns_used 9986
_cell_measurement_temperature 150(2)
_cell_measurement_theta_max 28.6524
_cell_measurement_theta_min 2.5906
_cell_volume 5736(2)
_computing_cell_refinement '<i>SAINT</i> (Bruker, 2013)'
_computing_data_collection '<i>APEX2</i> (Bruker, 2013)'
_computing_data_reduction '<i>SAINT</i> (Bruker, 2013)'
_computing_molecular_graphics '<i>DIAMOND</i> (Brandenburg & Putz, 2012)'
_computing_publication_material '<i>SHELXTL</i> (Bruker, 2013)'
_computing_structure_refinement '<i>SHELXL2014</i> (Sheldrick, 2008)'
_computing_structure_solution '<i>SHELXT</i> (Bruker, 2013)'
_diffrn_ambient_temperature 150(2)
_diffrn_detector_area_resol_mean 8.3660
_diffrn_measured_fraction_theta_full 0.997
_diffrn_measured_fraction_theta_max 0.996
_diffrn_measurement_device_type 'Bruker SMART APEX CCD'
_diffrn_measurement_method '\f and \w scans'
_diffrn_radiation_monochromator graphite
_diffrn_radiation_type MoK\a
_diffrn_radiation_wavelength 0.71073
_diffrn_reflns_av_R_equivalents 0.0864
_diffrn_reflns_limit_h_max 22
_diffrn_reflns_limit_h_min -22
_diffrn_reflns_limit_k_max 10
_diffrn_reflns_limit_k_min -10
_diffrn_reflns_limit_l_max 56
_diffrn_reflns_limit_l_min -55
_diffrn_reflns_number 99305
_diffrn_reflns_theta_full 28.755
_diffrn_reflns_theta_max 28.759
_diffrn_reflns_theta_min 1.955
_exptl_absorpt_coefficient_mu 0.407
_exptl_absorpt_correction_T_max 0.98
_exptl_absorpt_correction_T_min 0.80
_exptl_absorpt_correction_type multi-scan
_exptl_absorpt_process_details '(<i>SADABS</i>; Bruker, 2013)'
_exptl_crystal_colour colourless
_exptl_crystal_density_diffrn 1.454
_exptl_crystal_density_method 'not measured'
_exptl_crystal_description plate
_exptl_crystal_F_000 2592
_exptl_crystal_size_max 0.217
_exptl_crystal_size_mid 0.215
_exptl_crystal_size_min 0.054
_refine_diff_density_max 0.419
_refine_diff_density_min -0.329
_refine_ls_extinction_method none
_refine_ls_goodness_of_fit_ref 1.039
_refine_ls_hydrogen_treatment constr
_refine_ls_matrix_type full
_refine_ls_number_parameters 379
_refine_ls_number_reflns 7415
_refine_ls_number_restraints 0
_refine_ls_restrained_S_all 1.039
_refine_ls_R_factor_all 0.0670
_refine_ls_R_factor_gt 0.0441
_refine_ls_shift/su_max 0.001
_refine_ls_shift/su_mean 0.000
_refine_ls_structure_factor_coef Fsqd
_refine_ls_weighting_details 'w=1/[\s^2^(Fo^2^)+(0.0371P)^2^+4.8434P] where P=(Fo^2^+2Fc^2^)/3'
_refine_ls_weighting_scheme calc
_refine_ls_wR_factor_gt 0.0949
_refine_ls_wR_factor_ref 0.1092
_reflns_number_gt 5577
_reflns_number_total 7415
_reflns_threshold_expression I>2\s(I)
_cod_data_source_file xu5803sup1.cif
_cod_data_source_block I
_cod_database_code 2240723
_shelx_space_group_comment
;
The symmetry employed for this shelxl refinement is uniquely defined
by the following loop, which should always be used as a source of
symmetry information in preference to the above space-group names.
They are only intended as comments.
;
_shelx_estimated_absorpt_t_min 0.917
_shelx_estimated_absorpt_t_max 0.978
_shelxl_version_number 2.014

loop_
_symmetry_equiv_pos_as_xyz
'x, y, z'
'-x+1/2, -y, z+1/2'
'-x, y+1/2, -z+1/2'
'x+1/2, -y+1/2, -z'
'-x, -y, -z'
'x-1/2, y, -z-1/2'
'x, -y-1/2, z-1/2'
'-x-1/2, y-1/2, z'

loop_
_atom_site_type_symbol
_atom_site_label
_atom_site_fract_x
_atom_site_fract_y
_atom_site_fract_z
_atom_site_U_iso_or_equiv
_atom_site_adp_type
_atom_site_calc_flag
_atom_site_occupancy
Cl Cl1 0.42874(3) 0.85456(8) 0.45306(2) 0.04262(15) Uani d 1
S S1 0.67429(3) 0.24168(6) 0.37657(2) 0.02704(12) Uani d 1
N N1 0.57267(10) 0.4806(2) 0.40738(4) 0.0248(3) Uani d 1
N N2 0.53242(10) 0.3466(2) 0.39636(4) 0.0266(4) Uani d 1
H H2A 0.4789 0.3475 0.3972 0.032 Uiso d 1
N N3 0.54083(9) 0.0943(2) 0.36976(4) 0.0235(3) Uani d 1
C C1 0.52954(12) 0.8719(3) 0.44674(5) 0.0266(4) Uani d 1
C C2 0.56720(14) 1.0112(3) 0.45834(5) 0.0325(5) Uani d 1
H H2 0.5382 1.0943 0.4692 0.039 Uiso calc 1
C C3 0.64723(14) 1.0279(3) 0.45392(5) 0.0354(5) Uani d 1
H H3 0.6737 1.1225 0.4620 0.042 Uiso calc 1
C C4 0.68913(13) 0.9078(3) 0.43785(5) 0.0326(5) Uani d 1
H H4 0.7442 0.9205 0.4346 0.039 Uiso calc 1
C C5 0.65150(12) 0.7700(3) 0.42652(5) 0.0268(4) Uani d 1
H H5 0.6811 0.6881 0.4156 0.032 Uiso calc 1
C C6 0.57031(11) 0.7473(2) 0.43076(4) 0.0229(4) Uani d 1
C C7 0.53147(11) 0.5992(2) 0.41884(5) 0.0244(4) Uani d 1
H H7 0.4757 0.5905 0.4196 0.029 Uiso calc 1
C C8 0.57334(11) 0.2272(2) 0.38144(4) 0.0221(4) Uani d 1
C C9 0.67232(11) 0.0512(2) 0.35830(5) 0.0263(4) Uani d 1
H H9 0.7175 -0.0043 0.3503 0.032 Uiso calc 1
C C10 0.59793(11) -0.0091(2) 0.35689(4) 0.0226(4) Uani d 1
C C11 0.57380(11) -0.1716(2) 0.34490(5) 0.0239(4) Uani d 1
C C12 0.62690(12) -0.2731(3) 0.32880(5) 0.0295(4) Uani d 1
H H12 0.6792 -0.2358 0.3252 0.035 Uiso calc 1
C C13 0.60464(13) -0.4266(3) 0.31801(5) 0.0339(5) Uani d 1
H H13 0.6417 -0.4947 0.3073 0.041 Uiso calc 1
C C14 0.52845(14) -0.4821(3) 0.32276(5) 0.0336(5) Uani d 1
H H14 0.5131 -0.5877 0.3151 0.040 Uiso calc 1
C C15 0.47497(13) -0.3835(3) 0.33864(5) 0.0321(5) Uani d 1
H H15 0.4225 -0.4210 0.3418 0.039 Uiso calc 1
C C16 0.49763(12) -0.2292(3) 0.34997(5) 0.0276(4) Uani d 1
H H16 0.4608 -0.1627 0.3613 0.033 Uiso calc 1
Cl Cl2 0.51373(3) -0.18369(8) 0.25484(2) 0.03684(14) Uani d 1
S S2 0.23921(3) 0.26852(7) 0.35529(2) 0.03059(13) Uani d 1
N N4 0.35122(10) 0.0848(2) 0.31580(4) 0.0254(4) Uani d 1
N N5 0.38660(10) 0.1670(2) 0.34063(4) 0.0279(4) Uani d 1
H H5A 0.4365 0.1386 0.3464 0.033 Uiso d 1
N N6 0.36410(9) 0.2951(2) 0.39001(4) 0.0242(3) Uani d 1
C C17 0.41198(12) -0.1953(3) 0.25184(5) 0.0255(4) Uani d 1
C C18 0.38063(13) -0.2967(3) 0.22837(5) 0.0301(4) Uani d 1
H H18 0.4145 -0.3575 0.2146 0.036 Uiso calc 1
C C19 0.30033(13) -0.3091(3) 0.22512(5) 0.0317(5) Uani d 1
H H19 0.2786 -0.3785 0.2090 0.038 Uiso calc 1
C C20 0.25097(13) -0.2208(3) 0.24522(5) 0.0327(5) Uani d 1
H H20 0.1955 -0.2294 0.2429 0.039 Uiso calc 1
C C21 0.28249(12) -0.1202(3) 0.26869(5) 0.0287(4) Uani d 1
H H21 0.2482 -0.0608 0.2825 0.034 Uiso calc 1
C C22 0.36410(12) -0.1042(2) 0.27246(5) 0.0245(4) Uani d 1
C C23 0.39660(12) -0.0014(3) 0.29797(5) 0.0258(4) Uani d 1
H H23 0.4519 0.0014 0.3014 0.031 Uiso calc 1
C C24 0.33820(11) 0.2402(2) 0.36249(5) 0.0232(4) Uani d 1
C C25 0.23213(12) 0.3603(3) 0.39246(5) 0.0299(5) Uani d 1
H H25 0.1847 0.4030 0.4013 0.036 Uiso calc 1
C C26 0.30284(11) 0.3639(2) 0.40748(5) 0.0236(4) Uani d 1
C C27 0.31902(11) 0.4215(2) 0.44032(5) 0.0233(4) Uani d 1
C C28 0.26964(12) 0.5346(3) 0.45548(5) 0.0281(4) Uani d 1
H H28 0.2254 0.5774 0.4443 0.034 Uiso calc 1
C C29 0.28430(13) 0.5849(3) 0.48644(5) 0.0325(5) Uani d 1
H H29 0.2504 0.6627 0.4964 0.039 Uiso calc 1
C C30 0.34853(14) 0.5223(3) 0.50318(5) 0.0353(5) Uani d 1
H H30 0.3586 0.5568 0.5246 0.042 Uiso calc 1
C C31 0.39759(13) 0.4097(3) 0.48843(5) 0.0334(5) Uani d 1
H H31 0.4415 0.3667 0.4998 0.040 Uiso calc 1
C C32 0.38344(12) 0.3590(3) 0.45732(5) 0.0269(4) Uani d 1
H H32 0.4176 0.2813 0.4474 0.032 Uiso calc 1

loop_
_atom_site_aniso_label
_atom_site_aniso_U_11
_atom_site_aniso_U_22
_atom_site_aniso_U_33
_atom_site_aniso_U_12
_atom_site_aniso_U_13
_atom_site_aniso_U_23
Cl1 0.0279(3) 0.0448(3) 0.0552(4) 0.0053(2) 0.0023(2) -0.0128(3)
S1 0.0191(2) 0.0260(2) 0.0360(3) -0.00266(19) -0.00276(19) 0.0003(2)
N1 0.0269(8) 0.0228(8) 0.0246(8) -0.0049(7) -0.0031(7) -0.0022(7)
N2 0.0205(8) 0.0251(9) 0.0341(9) -0.0045(7) 0.0005(7) -0.0074(7)
N3 0.0202(7) 0.0236(8) 0.0266(8) -0.0010(6) 0.0007(6) -0.0024(7)
C1 0.0280(10) 0.0266(10) 0.0253(10) 0.0033(8) -0.0039(8) -0.0001(8)
C2 0.0422(12) 0.0242(10) 0.0311(11) 0.0037(9) -0.0050(9) -0.0056(9)
C3 0.0445(13) 0.0260(11) 0.0356(12) -0.0073(10) -0.0116(10) -0.0035(9)
C4 0.0326(11) 0.0320(11) 0.0333(11) -0.0066(9) -0.0033(9) 0.0002(9)
C5 0.0284(10) 0.0275(10) 0.0246(10) -0.0028(8) 0.0002(8) -0.0012(8)
C6 0.0272(9) 0.0230(9) 0.0184(9) -0.0020(8) -0.0031(7) 0.0003(7)
C7 0.0237(9) 0.0258(10) 0.0236(9) -0.0026(8) -0.0019(7) -0.0011(8)
C8 0.0195(8) 0.0245(9) 0.0224(9) -0.0010(7) -0.0012(7) 0.0006(7)
C9 0.0227(9) 0.0267(10) 0.0295(10) 0.0019(8) 0.0008(8) 0.0025(8)
C10 0.0232(9) 0.0243(10) 0.0202(9) 0.0030(7) -0.0015(7) 0.0023(7)
C11 0.0268(9) 0.0233(10) 0.0214(9) 0.0014(8) -0.0041(7) 0.0015(7)
C12 0.0293(10) 0.0300(11) 0.0292(10) 0.0032(9) -0.0006(8) -0.0032(9)
C13 0.0391(12) 0.0302(11) 0.0325(12) 0.0065(9) 0.0008(9) -0.0042(9)
C14 0.0454(13) 0.0241(10) 0.0313(11) -0.0014(9) -0.0036(10) -0.0025(9)
C15 0.0342(11) 0.0287(11) 0.0334(11) -0.0042(9) -0.0025(9) 0.0030(9)
C16 0.0300(10) 0.0249(10) 0.0278(10) 0.0002(8) -0.0001(8) -0.0002(8)
Cl2 0.0278(3) 0.0471(3) 0.0356(3) 0.0053(2) -0.0013(2) -0.0076(2)
S2 0.0236(2) 0.0383(3) 0.0298(3) 0.0043(2) -0.00573(19) -0.0034(2)
N4 0.0273(8) 0.0264(9) 0.0226(8) -0.0035(7) -0.0023(6) -0.0020(7)
N5 0.0219(8) 0.0343(10) 0.0274(9) 0.0002(7) -0.0024(7) -0.0091(7)
N6 0.0212(8) 0.0261(9) 0.0254(8) -0.0010(7) 0.0002(6) -0.0030(7)
C17 0.0278(10) 0.0262(10) 0.0227(9) 0.0019(8) -0.0022(7) 0.0030(8)
C18 0.0400(12) 0.0246(10) 0.0257(10) 0.0031(9) -0.0001(9) -0.0003(8)
C19 0.0420(12) 0.0261(10) 0.0270(11) -0.0054(9) -0.0074(9) -0.0020(9)
C20 0.0304(10) 0.0339(11) 0.0337(11) -0.0046(9) -0.0068(9) 0.0008(9)
C21 0.0297(10) 0.0290(11) 0.0275(11) 0.0003(9) -0.0007(8) 0.0000(9)
C22 0.0295(10) 0.0228(10) 0.0211(9) -0.0003(8) -0.0027(8) 0.0024(8)
C23 0.0253(9) 0.0281(10) 0.0238(10) -0.0016(8) -0.0012(7) 0.0007(8)
C24 0.0204(9) 0.0232(9) 0.0259(9) -0.0020(7) -0.0010(7) -0.0002(8)
C25 0.0241(10) 0.0354(12) 0.0302(11) 0.0075(9) -0.0012(8) -0.0008(9)
C26 0.0233(9) 0.0203(9) 0.0272(10) 0.0006(7) 0.0012(7) 0.0013(8)
C27 0.0241(9) 0.0224(9) 0.0234(9) -0.0015(8) 0.0024(7) 0.0014(8)
C28 0.0284(10) 0.0263(10) 0.0296(11) 0.0010(8) 0.0011(8) 0.0013(9)
C29 0.0386(12) 0.0287(11) 0.0304(11) 0.0028(9) 0.0056(9) -0.0021(9)
C30 0.0463(13) 0.0361(12) 0.0235(10) -0.0012(10) 0.0006(9) -0.0017(9)
C31 0.0348(11) 0.0369(12) 0.0287(11) 0.0022(9) -0.0025(9) 0.0020(9)
C32 0.0256(9) 0.0283(10) 0.0269(10) 0.0029(8) 0.0014(8) -0.0002(8)

loop_
_atom_type_symbol
_atom_type_description
_atom_type_scat_dispersion_real
_atom_type_scat_dispersion_imag
_atom_type_scat_source
C C 0.0033 0.0016 'International Tables Vol C Tables 4.2.6.8 and 6.1.1.4'
H H 0.0000 0.0000 'International Tables Vol C Tables 4.2.6.8 and 6.1.1.4'
N N 0.0061 0.0033 'International Tables Vol C Tables 4.2.6.8 and 6.1.1.4'
S S 0.1246 0.1234 'International Tables Vol C Tables 4.2.6.8 and 6.1.1.4'
Cl Cl 0.1484 0.1585 'International Tables Vol C Tables 4.2.6.8 and 6.1.1.4'

loop_
_geom_angle_atom_site_label_1
_geom_angle_atom_site_label_2
_geom_angle_atom_site_label_3
_geom_angle
C9 S1 C8 88.38(9)
C7 N1 N2 116.74(16)
C8 N2 N1 118.06(16)
C8 N2 H2A 122.8
N1 N2 H2A 118.7
C8 N3 C10 110.30(16)
C2 C1 C6 121.89(19)
C2 C1 Cl1 117.90(16)
C6 C1 Cl1 120.21(16)
C3 C2 C1 119.3(2)
C3 C2 H2 120.4
C1 C2 H2 120.4
C2 C3 C4 120.3(2)
C2 C3 H3 119.9
C4 C3 H3 119.9
C5 C4 C3 120.1(2)
C5 C4 H4 119.9
C3 C4 H4 119.9
C4 C5 C6 121.5(2)
C4 C5 H5 119.3
C6 C5 H5 119.3
C1 C6 C5 116.98(18)
C1 C6 C7 122.36(18)
C5 C6 C7 120.66(18)
N1 C7 C6 119.91(18)
N1 C7 H7 120.0
C6 C7 H7 120.0
N3 C8 N2 123.26(17)
N3 C8 S1 115.56(15)
N2 C8 S1 121.18(14)
C10 C9 S1 111.14(15)
C10 C9 H9 124.4
S1 C9 H9 124.4
C9 C10 N3 114.57(18)
C9 C10 C11 126.78(18)
N3 C10 C11 118.58(17)
C16 C11 C12 118.49(19)
C16 C11 C10 120.61(18)
C12 C11 C10 120.88(18)
C13 C12 C11 120.9(2)
C13 C12 H12 119.6
C11 C12 H12 119.6
C12 C13 C14 120.3(2)
C12 C13 H13 119.9
C14 C13 H13 119.9
C15 C14 C13 119.7(2)
C15 C14 H14 120.1
C13 C14 H14 120.1
C14 C15 C16 120.1(2)
C14 C15 H15 119.9
C16 C15 H15 119.9
C11 C16 C15 120.5(2)
C11 C16 H16 119.8
C15 C16 H16 119.8
C25 S2 C24 88.24(9)
C23 N4 N5 116.15(17)
C24 N5 N4 116.89(16)
C24 N5 H5A 119.7
N4 N5 H5A 118.9
C24 N6 C26 110.19(16)
C18 C17 C22 121.71(19)
C18 C17 Cl2 117.79(16)
C22 C17 Cl2 120.50(15)
C19 C18 C17 119.6(2)
C19 C18 H18 120.2
C17 C18 H18 120.2
C18 C19 C20 120.2(2)
C18 C19 H19 119.9
C20 C19 H19 119.9
C21 C20 C19 119.9(2)
C21 C20 H20 120.0
C19 C20 H20 120.0
C20 C21 C22 121.2(2)
C20 C21 H21 119.4
C22 C21 H21 119.4
C17 C22 C21 117.30(18)
C17 C22 C23 122.05(18)
C21 C22 C23 120.59(18)
N4 C23 C22 120.50(18)
N4 C23 H23 119.8
C22 C23 H23 119.8
N6 C24 N5 122.14(17)
N6 C24 S2 115.85(15)
N5 C24 S2 122.01(14)
C26 C25 S2 111.26(15)
C26 C25 H25 124.4
S2 C25 H25 124.4
C25 C26 N6 114.46(18)
C25 C26 C27 126.99(18)
N6 C26 C27 118.41(17)
C28 C27 C32 118.67(19)
C28 C27 C26 121.19(18)
C32 C27 C26 120.11(18)
C29 C28 C27 120.7(2)
C29 C28 H28 119.6
C27 C28 H28 119.6
C28 C29 C30 120.3(2)
C28 C29 H29 119.9
C30 C29 H29 119.9
C31 C30 C29 119.4(2)
C31 C30 H30 120.3
C29 C30 H30 120.3
C30 C31 C32 120.7(2)
C30 C31 H31 119.7
C32 C31 H31 119.7
C31 C32 C27 120.23(19)
C31 C32 H32 119.9
C27 C32 H32 119.9

loop_
_geom_bond_atom_site_label_1
_geom_bond_atom_site_label_2
_geom_bond_distance
Cl1 C1 1.737(2)
S1 C9 1.722(2)
S1 C8 1.7301(19)
N1 C7 1.282(3)
N1 N2 1.363(2)
N2 C8 1.344(2)
N2 H2A 0.9098
N3 C8 1.305(2)
N3 C10 1.389(2)
C1 C2 1.385(3)
C1 C6 1.394(3)
C2 C3 1.378(3)
C2 H2 0.9500
C3 C4 1.380(3)
C3 H3 0.9500
C4 C5 1.371(3)
C4 H4 0.9500
C5 C6 1.402(3)
C5 H5 0.9500
C6 C7 1.458(3)
C7 H7 0.9500
C9 C10 1.356(3)
C9 H9 0.9500
C10 C11 1.468(3)
C11 C16 1.391(3)
C11 C12 1.393(3)
C12 C13 1.376(3)
C12 H12 0.9500
C13 C14 1.384(3)
C13 H13 0.9500
C14 C15 1.379(3)
C14 H14 0.9500
C15 C16 1.391(3)
C15 H15 0.9500
C16 H16 0.9500
Cl2 C17 1.735(2)
S2 C25 1.722(2)
S2 C24 1.723(2)
N4 C23 1.278(3)
N4 N5 1.370(2)
N5 C24 1.363(2)
N5 H5A 0.9100
N6 C24 1.306(2)
N6 C26 1.387(2)
C17 C18 1.384(3)
C17 C22 1.395(3)
C18 C19 1.374(3)
C18 H18 0.9500
C19 C20 1.384(3)
C19 H19 0.9500
C20 C21 1.382(3)
C20 H20 0.9500
C21 C22 1.401(3)
C21 H21 0.9500
C22 C23 1.459(3)
C23 H23 0.9500
C25 C26 1.354(3)
C25 H25 0.9500
C26 C27 1.472(3)
C27 C28 1.394(3)
C27 C32 1.398(3)
C28 C29 1.375(3)
C28 H28 0.9500
C29 C30 1.390(3)
C29 H29 0.9500
C30 C31 1.380(3)
C30 H30 0.9500
C31 C32 1.381(3)
C31 H31 0.9500
C32 H32 0.9500

loop_
_geom_hbond_atom_site_label_D
_geom_hbond_atom_site_label_H
_geom_hbond_atom_site_label_A
_geom_hbond_site_symmetry_A
_geom_hbond_distance_DH
_geom_hbond_distance_HA
_geom_hbond_distance_DA
_geom_hbond_angle_DHA
_geom_hbond_publ_flag
N2 H2A N6 . 0.91 2.02 2.901(2) 163 yes
N5 H5A N3 . 0.91 2.05 2.946(2) 166 yes
C9 H9 S1 8_755 0.95 2.97 3.696(2) 134 yes
C25 H25 Cl1 8_655 0.95 2.92 3.720(2) 143 yes

loop_
_geom_torsion_atom_site_label_1
_geom_torsion_atom_site_label_2
_geom_torsion_atom_site_label_3
_geom_torsion_atom_site_label_4
_geom_torsion
C7 N1 N2 C8 173.77(18)
C6 C1 C2 C3 0.2(3)
Cl1 C1 C2 C3 179.50(17)
C1 C2 C3 C4 0.6(3)
C2 C3 C4 C5 -0.8(3)
C3 C4 C5 C6 0.2(3)
C2 C1 C6 C5 -0.8(3)
Cl1 C1 C6 C5 179.94(15)
C2 C1 C6 C7 179.12(19)
Cl1 C1 C6 C7 -0.1(3)
C4 C5 C6 C1 0.6(3)
C4 C5 C6 C7 -179.34(19)
N2 N1 C7 C6 -179.33(17)
C1 C6 C7 N1 -172.59(19)
C5 C6 C7 N1 7.3(3)
C10 N3 C8 N2 -177.70(18)
C10 N3 C8 S1 2.3(2)
N1 N2 C8 N3 -179.50(18)
N1 N2 C8 S1 0.5(3)
C9 S1 C8 N3 -1.55(16)
C9 S1 C8 N2 178.42(17)
C8 S1 C9 C10 0.33(16)
S1 C9 C10 N3 0.9(2)
S1 C9 C10 C11 -175.89(16)
C8 N3 C10 C9 -2.0(2)
C8 N3 C10 C11 175.04(17)
C9 C10 C11 C16 168.6(2)
N3 C10 C11 C16 -8.0(3)
C9 C10 C11 C12 -10.1(3)
N3 C10 C11 C12 173.30(18)
C16 C11 C12 C13 0.2(3)
C10 C11 C12 C13 178.94(19)
C11 C12 C13 C14 0.6(3)
C12 C13 C14 C15 -0.6(3)
C13 C14 C15 C16 -0.3(3)
C12 C11 C16 C15 -1.2(3)
C10 C11 C16 C15 -179.87(18)
C14 C15 C16 C11 1.2(3)
C23 N4 N5 C24 -170.95(18)
C22 C17 C18 C19 -0.1(3)
Cl2 C17 C18 C19 -179.82(17)
C17 C18 C19 C20 -0.1(3)
C18 C19 C20 C21 -0.2(3)
C19 C20 C21 C22 0.6(3)
C18 C17 C22 C21 0.5(3)
Cl2 C17 C22 C21 -179.80(15)
C18 C17 C22 C23 177.84(19)
Cl2 C17 C22 C23 -2.4(3)
C20 C21 C22 C17 -0.7(3)
C20 C21 C22 C23 -178.12(19)
N5 N4 C23 C22 175.08(17)
C17 C22 C23 N4 177.70(19)
C21 C22 C23 N4 -5.0(3)
C26 N6 C24 N5 179.78(18)
C26 N6 C24 S2 0.6(2)
N4 N5 C24 N6 167.05(18)
N4 N5 C24 S2 -13.8(3)
C25 S2 C24 N6 -0.41(17)
C25 S2 C24 N5 -179.58(18)
C24 S2 C25 C26 0.07(17)
S2 C25 C26 N6 0.3(2)
S2 C25 C26 C27 -175.32(16)
C24 N6 C26 C25 -0.6(3)
C24 N6 C26 C27 175.43(17)
C25 C26 C27 C28 -24.5(3)
N6 C26 C27 C28 160.09(18)
C25 C26 C27 C32 153.4(2)
N6 C26 C27 C32 -22.0(3)
C32 C27 C28 C29 0.6(3)
C26 C27 C28 C29 178.54(19)
C27 C28 C29 C30 -0.5(3)
C28 C29 C30 C31 0.2(3)
C29 C30 C31 C32 0.0(3)
C30 C31 C32 C27 0.1(3)
C28 C27 C32 C31 -0.4(3)
C26 C27 C32 C31 -178.36(19)

_cod_database_fobs_code 2240723
